data_4518191
loop_
_publ_author_name
'Chen, Junling'
'Zhang, Heng'
'Li, Bo'
'Yang, Jingzhi'
'Li, Xiongwen'
'Zhang, Tiexin'
'He, Cheng'
'Duan, Chunying'
'Wang, Liya'

_publ_section_title
;
 Bioinspired Carboxylate--Water Coordination Polymers with Hydrogen-Bond
 Clusters and Local Coordination Flexibility for Electrochemical Water
 Splitting
;
_journal_name_full 'ACS Applied Energy Materials'
_journal_paper_doi 10.1021/acsaem.0c01552
_journal_year 2020
_chemical_formula_moiety 'C23 H9 Co2 D11 O17, 3(D2 O)'
_chemical_formula_sum 'C23 H9 Co2 D17 O20'
_chemical_formula_weight 757.40
_space_group_crystal_system monoclinic
_space_group_IT_number 15
_space_group_name_Hall '-C 2yc'
_space_group_name_H-M_alt 'C 1 2/c 1'
_atom_sites_solution_hydrogens mixed
_audit_creation_date 2020-09-20
_audit_creation_method
;
Olex2 1.2
(compiled 2018.05.29 svn.r3508 for OlexSys, GUI svn.r5506)
;
_audit_update_record
;
2020-09-20 deposited with the CCDC.	2020-09-21 downloaded from the CCDC.
;
_cell_angle_alpha 90
_cell_angle_beta 127.327(2)
_cell_angle_gamma 90
_cell_formula_units_Z 8
_cell_length_a 24.1793(5)
_cell_length_b 14.7682(3)
_cell_length_c 19.8874(4)
_cell_measurement_reflns_used 14740
_cell_measurement_temperature 106(5)
_cell_measurement_theta_max 30.4940
_cell_measurement_theta_min 1.7050
_cell_volume 5647.0(2)
_computing_cell_refinement 'CrysAlisPro 1.171.40.59a (Rigaku OD, 2019)'
_computing_data_collection 'CrysAlisPro 1.171.40.59a (Rigaku OD, 2019)'
_computing_data_reduction 'CrysAlisPro 1.171.40.59a (Rigaku OD, 2019)'
_computing_molecular_graphics 'Olex2 (Dolomanov et al., 2009)'
_computing_publication_material 'Olex2 (Dolomanov et al., 2009)'
_computing_structure_refinement 'ShelXL (Sheldrick, 2015)'
_computing_structure_solution 'ShelXT (Sheldrick, 2015)'
_diffrn_ambient_temperature 106(5)
_diffrn_detector_area_resol_mean 10.0000
_diffrn_detector_type HyPix
_diffrn_measured_fraction_theta_full 0.981
_diffrn_measured_fraction_theta_max 0.748
_diffrn_measurement_details
;
List of Runs (angles in degrees, time in seconds):

  # Type    Start    End  Width  t~exp~   \w     \q     \k     \f   Frames
#--------------------------------------------------------------------------
  1  \w    -47.00  -3.00   0.50    2.00    --   -3.77 -30.00-135.00   88
  2  \w    -10.00  37.00   0.50    2.00    --    3.38 -99.00-180.00   94
  3  \w     39.00  68.00   0.50    2.00    --   -3.77  37.00-150.00   58
  4  \w     10.00  36.00   0.50    2.00    --   -3.77  37.00-150.00   52
  5  \w    -66.00 -35.00   0.50    2.00    --    3.53 -30.00-135.00   62
  6  \w     10.00  36.00   0.50    2.00    --    3.53 -99.00  90.00   52
;
_diffrn_measurement_device 'four-circle diffractometer'
_diffrn_measurement_device_type 'ROD, Synergy Custom DW system, HyPix'
_diffrn_measurement_method '\w scans'
_diffrn_radiation_type MoK\a
_diffrn_radiation_wavelength 0.71073
_diffrn_reflns_av_R_equivalents 0.0199
_diffrn_reflns_av_unetI/netI 0.0205
_diffrn_reflns_Laue_measured_fraction_full 0.981
_diffrn_reflns_Laue_measured_fraction_max 0.748
_diffrn_reflns_limit_h_max 32
_diffrn_reflns_limit_h_min -29
_diffrn_reflns_limit_k_max 19
_diffrn_reflns_limit_k_min -18
_diffrn_reflns_limit_l_max 26
_diffrn_reflns_limit_l_min -23
_diffrn_reflns_number 19545
_diffrn_reflns_point_group_measured_fraction_full 0.981
_diffrn_reflns_point_group_measured_fraction_max 0.748
_diffrn_reflns_theta_full 25.242
_diffrn_reflns_theta_max 30.359
_diffrn_reflns_theta_min 1.739
_exptl_absorpt_coefficient_mu 1.268
_exptl_absorpt_correction_T_max 1.00000
_exptl_absorpt_correction_T_min 0.80383
_exptl_absorpt_correction_type multi-scan
_exptl_absorpt_process_details
;
CrysAlisPro 1.171.40.59a (Rigaku Oxford Diffraction, 2019)
Empirical absorption correction using spherical harmonics,
 implemented in SCALE3 ABSPACK scaling algorithm.
;
_exptl_crystal_colour pink
_exptl_crystal_colour_primary pink
_exptl_crystal_density_diffrn 1.782
_exptl_crystal_description block
_exptl_crystal_F_000 3024
_exptl_crystal_size_max 0.27
_exptl_crystal_size_mid 0.26
_exptl_crystal_size_min 0.25
_refine_diff_density_max 2.023
_refine_diff_density_min -0.987
_refine_diff_density_rms 0.101
_refine_ls_extinction_method none
_refine_ls_goodness_of_fit_ref 1.124
_refine_ls_hydrogen_treatment constr
_refine_ls_matrix_type full
_refine_ls_number_parameters 412
_refine_ls_number_reflns 6369
_refine_ls_number_restraints 0
_refine_ls_restrained_S_all 1.124
_refine_ls_R_factor_all 0.0462
_refine_ls_R_factor_gt 0.0434
_refine_ls_shift/su_max 0.001
_refine_ls_shift/su_mean 0.000
_refine_ls_structure_factor_coef Fsqd
_refine_ls_weighting_details 'w=1/[\s^2^(Fo^2^)+(0.0411P)^2^+35.3879P] where P=(Fo^2^+2Fc^2^)/3'
_refine_ls_weighting_scheme calc
_refine_ls_wR_factor_gt 0.1112
_refine_ls_wR_factor_ref 0.1127
_reflns_Friedel_coverage 0.000
_reflns_number_gt 5966
_reflns_number_total 6369
_reflns_threshold_expression 'I > 2\s(I)'
_cod_data_source_file ae0c01552_si_005.cif
_cod_data_source_block deuterated-Co-DL
_cod_database_code 4518191
_shelx_shelxl_version_number 2018/3
_shelx_space_group_comment
;
The symmetry employed for this shelxl refinement is uniquely defined
by the following loop, which should always be used as a source of
symmetry information in preference to the above space-group names.
They are only intended as comments.
;
_shelx_estimated_absorpt_t_max 0.742
_shelx_estimated_absorpt_t_min 0.726
_olex2_refinement_description
;
1. Fixed Uiso
 At 1.2 times of:
  All C(H) groups, {D15A,D15B} of O15
 At 1.5 times of:
  All O(H) groups, {D17A,D17B} of O17, {D16A,D16B} of O16, {D13A,D13B} of O13,
   {D14A,D14B} of O14, {D19A,D19B} of O19, {D20A,D20B} of O20, {D21A,D21B} of
  O21, {D18A,D18B} of O18
2. Others
 Fixed Sof: O18(0.5) D18A(0.5) D18B(0.5) D20A(0.5) D20B(0.5)
3.a Riding coordinates:
 O13(D13A,D13B), O14(D14A,D14B), O15(D15A,D15B), O16(D16A,D16B), O17(D17A,
 D17B), O18(D18A,D18B), O19(D19A,D19B), O20(D20A,D20B), O21(D21A,D21B)
3.b Aromatic/amide H refined with riding coordinates:
 C7(H7), C9(H9), C11(H11), C13(H13), C15(H15), C17(H17), C19(H19), C21(H21),
 C23(H23)
3.c Idealised tetrahedral OH refined as rotating group:
 O6(D6)
;
_olex2_submission_special_instructions 'No special instructions were received'
_oxdiff_exptl_absorpt_empirical_details
;
Empirical correction (ABSPACK) includes:
- Absorption correction using spherical harmonics
- Frame scaling
;

loop_
_space_group_symop_operation_xyz
'x, y, z'
'-x, y, -z+1/2'
'x+1/2, y+1/2, z'
'-x+1/2, y+1/2, -z+1/2'
'-x, -y, -z'
'x, -y, z-1/2'
'-x+1/2, -y+1/2, -z'
'x+1/2, -y+1/2, z-1/2'

loop_
_atom_site_label
_atom_site_type_symbol
_atom_site_fract_x
_atom_site_fract_y
_atom_site_fract_z
_atom_site_U_iso_or_equiv
_atom_site_adp_type
_atom_site_occupancy
_atom_site_site_symmetry_order
_atom_site_calc_flag
_atom_site_refinement_flags_posn
_atom_site_refinement_flags_adp
_atom_site_refinement_flags_occupancy
_atom_site_disorder_assembly
_atom_site_disorder_group
Co1 Co 0.76072(2) 0.50899(2) 0.17911(2) 0.00948(10) Uani 1 1 d . . . . .
Co2 Co 0.73529(2) 0.25581(2) 0.64241(2) 0.00927(10) Uani 1 1 d . . . . .
O1 O 0.74707(12) 0.56076(14) 0.26267(14) 0.0193(4) Uani 1 1 d . . . . .
O2 O 0.71991(11) 0.70798(14) 0.23051(12) 0.0152(4) Uani 1 1 d . . . . .
O3 O 0.79755(13) 0.45170(15) 0.53807(14) 0.0222(5) Uani 1 1 d . . . . .
O4 O 0.78018(12) 0.55637(14) 0.60426(13) 0.0178(4) Uani 1 1 d . . . . .
O5 O 0.56706(12) 0.93897(16) 0.56675(15) 0.0253(5) Uani 1 1 d . . . . .
O6 O 0.46629(12) 0.87355(15) 0.52235(15) 0.0219(5) Uani 1 1 d . . . . .
D6 D 0.468268 0.911072 0.555487 0.033 Uiso 1 1 calc GR . . . .
O7 O 0.66330(11) 0.45981(15) 0.57509(14) 0.0254(5) Uani 1 1 d . . . . .
O8 O 0.64574(10) 0.31273(13) 0.54063(12) 0.0141(4) Uani 1 1 d . . . . .
O9 O 0.41027(12) 0.21701(16) 0.28318(17) 0.0323(6) Uani 1 1 d . . . . .
O10 O 0.32418(10) 0.31428(13) 0.23846(12) 0.0148(4) Uani 1 1 d . . . . .
O11 O 0.62245(13) 0.78773(15) 0.38633(16) 0.0244(5) Uani 1 1 d . . . . .
O12 O 0.43693(11) 0.61283(14) 0.34978(15) 0.0255(5) Uani 1 1 d . . . . .
O13 O 0.72282(12) 0.38172(14) 0.18008(14) 0.0200(4) Uani 1 1 d . . . . .
D13A D 0.747649 0.335795 0.199481 0.030 Uiso 1 1 d R . . . .
D13B D 0.705159 0.384695 0.206891 0.030 Uiso 1 1 d R . . . .
O14 O 0.85924(12) 0.46638(16) 0.28673(14) 0.0255(5) Uani 1 1 d . . . . .
D14A D 0.888943 0.468611 0.276334 0.038 Uiso 1 1 d R . . . .
D14B D 0.879013 0.494641 0.333284 0.038 Uiso 1 1 d R . . . .
O15 O 0.80061(10) 0.36920(13) 0.66373(12) 0.0123(4) Uani 1 1 d . . . . .
D15A D 0.847719 0.358485 0.714006 0.015 Uiso 1 1 d R . . . .
D15B D 0.801779 0.375765 0.616056 0.015 Uiso 1 1 d R . . . .
O16 O 0.75572(12) 0.19913(15) 0.56229(14) 0.0197(4) Uani 1 1 d . . . . .
D16A D 0.741219 0.143590 0.549902 0.030 Uiso 1 1 d R . . . .
D16B D 0.800159 0.194330 0.588832 0.030 Uiso 1 1 d R . . . .
O17 O 0.67774(11) 0.13514(14) 0.61743(13) 0.0181(4) Uani 1 1 d . . . . .
D17A D 0.683524 0.117671 0.662525 0.027 Uiso 1 1 d R . . . .
D17B D 0.631574 0.139991 0.581565 0.027 Uiso 1 1 d R . . . .
C1 C 0.72863(14) 0.63655(19) 0.27085(17) 0.0128(5) Uani 1 1 d . . . . .
C2 C 0.77414(15) 0.52743(19) 0.54071(18) 0.0148(5) Uani 1 1 d . . . . .
C3 C 0.52137(15) 0.8838(2) 0.52335(19) 0.0170(6) Uani 1 1 d . . . . .
C4 C 0.62679(14) 0.39472(19) 0.53000(17) 0.0140(5) Uani 1 1 d . . . . .
C5 C 0.38752(15) 0.2939(2) 0.28219(18) 0.0185(6) Uani 1 1 d . . . . .
C6 C 0.71595(14) 0.64322(19) 0.33626(17) 0.0132(5) Uani 1 1 d . . . . .
C7 C 0.74627(14) 0.57968(18) 0.40185(17) 0.0130(5) Uani 1 1 d . . . . .
H7 H 0.772681 0.530846 0.403573 0.016 Uiso 1 1 calc R . . . .
C8 C 0.73745(15) 0.58852(18) 0.46461(17) 0.0134(5) Uani 1 1 d . . . . .
C9 C 0.69525(16) 0.6570(2) 0.45964(19) 0.0162(5) Uani 1 1 d . . . . .
H9 H 0.688682 0.662692 0.501952 0.019 Uiso 1 1 calc R . . . .
C10 C 0.66310(16) 0.71665(19) 0.39188(19) 0.0172(6) Uani 1 1 d . . . . .
C11 C 0.67401(15) 0.71194(19) 0.33119(18) 0.0151(5) Uani 1 1 d . . . . .
H11 H 0.653159 0.755016 0.286616 0.018 Uiso 1 1 calc R . . . .
C12 C 0.57601(15) 0.7692(2) 0.40393(18) 0.0165(5) Uani 1 1 d . . . . .
C13 C 0.53199(16) 0.69486(19) 0.36880(18) 0.0180(6) Uani 1 1 d . . . . .
H13 H 0.535066 0.652335 0.335351 0.022 Uiso 1 1 calc R . . . .
C14 C 0.48328(14) 0.68431(19) 0.38385(18) 0.0176(6) Uani 1 1 d . . . . .
C15 C 0.47664(15) 0.74670(19) 0.43048(19) 0.0165(5) Uani 1 1 d . . . . .
H15 H 0.441395 0.740067 0.437612 0.020 Uiso 1 1 calc R . . . .
C16 C 0.52281(15) 0.81957(19) 0.46683(18) 0.0155(5) Uani 1 1 d . . . . .
C17 C 0.57339(15) 0.83083(19) 0.45444(18) 0.0159(5) Uani 1 1 d . . . . .
H17 H 0.605357 0.879798 0.480121 0.019 Uiso 1 1 calc R . . . .
C18 C 0.46329(16) 0.5254(2) 0.3706(2) 0.0220(7) Uani 1 1 d . . . . .
C19 C 0.53125(15) 0.5055(2) 0.4394(2) 0.0204(6) Uani 1 1 d . . . . .
H19 H 0.562416 0.552575 0.474790 0.024 Uiso 1 1 calc R . . . .
C20 C 0.55293(15) 0.4154(2) 0.45566(19) 0.0193(6) Uani 1 1 d . . . . .
C21 C 0.50706(15) 0.3465(2) 0.4040(2) 0.0216(6) Uani 1 1 d . . . . .
H21 H 0.522363 0.285330 0.414444 0.026 Uiso 1 1 calc R . . . .
C22 C 0.43843(15) 0.3679(2) 0.3369(2) 0.0220(6) Uani 1 1 d . . . . .
C23 C 0.41633(16) 0.4577(2) 0.3203(2) 0.0242(7) Uani 1 1 d . . . . .
H23 H 0.369528 0.472276 0.274974 0.029 Uiso 1 1 calc R . . . .
O18 O 0.8845(3) 0.2033(8) 0.6228(4) 0.086(3) Uani 0.5 1 d . . . . .
D18A D 0.905852 0.239494 0.663086 0.129 Uiso 0.5 1 d R . . . .
D18B D 0.885062 0.211744 0.580916 0.129 Uiso 0.5 1 d R . . . .
O19 O 0.9429(2) 0.4114(4) 0.2538(4) 0.119(2) Uani 1 1 d . . . . .
D19A D 0.946320 0.444977 0.220843 0.179 Uiso 1 1 d R . . . .
D19B D 0.920270 0.375437 0.211963 0.179 Uiso 1 1 d R . . . .
O20 O 0.500000 0.8358(5) 0.750000 0.0756(17) Uani 1 2 d S T P . .
D20A D 0.514000 0.797454 0.731440 0.113 Uiso 0.5 1 d R . . . .
D20B D 0.462960 0.822394 0.741370 0.113 Uiso 0.5 1 d R . . . .
O21 O 0.44320(18) 0.9581(2) 0.6192(2) 0.0488(8) Uani 1 1 d . . . . .
D21A D 0.401441 0.943713 0.597447 0.073 Uiso 1 1 d R . . . .
D21B D 0.462451 0.924983 0.658867 0.073 Uiso 1 1 d R . . . .

loop_
_atom_site_aniso_label
_atom_site_aniso_U_11
_atom_site_aniso_U_22
_atom_site_aniso_U_33
_atom_site_aniso_U_23
_atom_site_aniso_U_13
_atom_site_aniso_U_12
Co1 0.01024(17) 0.01052(17) 0.00772(18) 0.00009(12) 0.00546(14) 0.00067(13)
Co2 0.00961(17) 0.00994(17) 0.00745(18) 0.00126(12) 0.00474(14) 0.00195(13)
O1 0.0327(12) 0.0158(10) 0.0203(11) -0.0004(8) 0.0218(10) 0.0006(9)
O2 0.0191(10) 0.0163(10) 0.0154(10) 0.0014(7) 0.0133(8) -0.0007(8)
O3 0.0360(13) 0.0182(10) 0.0185(11) 0.0042(8) 0.0197(10) 0.0086(9)
O4 0.0302(11) 0.0144(9) 0.0161(10) -0.0009(8) 0.0179(9) -0.0019(9)
O5 0.0242(11) 0.0256(12) 0.0257(12) -0.0105(9) 0.0150(10) -0.0077(10)
O6 0.0227(11) 0.0216(11) 0.0280(12) -0.0055(9) 0.0188(10) -0.0024(9)
O7 0.0125(9) 0.0137(10) 0.0247(12) -0.0026(8) -0.0020(9) -0.0001(8)
O8 0.0106(8) 0.0124(9) 0.0131(9) 0.0000(7) 0.0040(7) 0.0020(7)
O9 0.0143(10) 0.0160(11) 0.0408(14) -0.0100(10) 0.0032(10) -0.0007(9)
O10 0.0114(9) 0.0156(9) 0.0139(9) -0.0057(7) 0.0059(7) -0.0021(8)
O11 0.0374(13) 0.0156(10) 0.0406(14) 0.0097(9) 0.0343(12) 0.0102(10)
O12 0.0112(9) 0.0088(10) 0.0324(12) -0.0023(8) 0.0006(9) 0.0016(8)
O13 0.0276(11) 0.0128(10) 0.0299(12) 0.0052(8) 0.0228(10) 0.0028(9)
O14 0.0234(11) 0.0258(12) 0.0126(10) -0.0024(9) 0.0033(9) 0.0043(9)
O15 0.0110(8) 0.0130(9) 0.0130(9) 0.0019(7) 0.0073(7) 0.0019(7)
O16 0.0290(11) 0.0180(10) 0.0221(11) -0.0006(8) 0.0206(9) 0.0021(9)
O17 0.0194(10) 0.0175(10) 0.0138(10) 0.0011(8) 0.0083(8) -0.0027(8)
C1 0.0134(12) 0.0164(13) 0.0107(12) -0.0020(10) 0.0085(10) -0.0028(10)
C2 0.0195(13) 0.0139(12) 0.0147(13) -0.0005(10) 0.0123(11) -0.0024(11)
C3 0.0153(12) 0.0177(13) 0.0187(14) -0.0010(11) 0.0106(11) -0.0006(11)
C4 0.0089(11) 0.0132(12) 0.0142(13) 0.0019(10) 0.0040(10) 0.0003(10)
C5 0.0136(12) 0.0144(13) 0.0168(14) -0.0022(10) 0.0036(11) 0.0006(11)
C6 0.0160(12) 0.0139(12) 0.0128(13) -0.0023(10) 0.0102(10) -0.0030(11)
C7 0.0152(12) 0.0132(12) 0.0133(13) -0.0011(10) 0.0101(10) 0.0003(10)
C8 0.0171(12) 0.0121(12) 0.0150(13) 0.0005(10) 0.0119(11) -0.0005(10)
C9 0.0230(14) 0.0164(13) 0.0193(14) 0.0005(10) 0.0180(12) 0.0006(11)
C10 0.0222(14) 0.0129(13) 0.0254(15) 0.0017(11) 0.0190(12) 0.0032(11)
C11 0.0182(13) 0.0143(13) 0.0160(13) 0.0019(10) 0.0121(11) 0.0006(11)
C12 0.0186(13) 0.0165(13) 0.0188(14) 0.0050(11) 0.0137(11) 0.0056(11)
C13 0.0241(14) 0.0131(13) 0.0136(13) 0.0007(10) 0.0098(11) 0.0073(11)
C14 0.0118(12) 0.0105(12) 0.0190(14) -0.0013(10) 0.0033(11) 0.0013(10)
C15 0.0128(12) 0.0137(13) 0.0203(14) 0.0007(10) 0.0087(11) 0.0003(11)
C16 0.0145(12) 0.0148(13) 0.0160(13) 0.0000(10) 0.0086(11) 0.0004(11)
C17 0.0161(13) 0.0139(13) 0.0181(14) 0.0007(10) 0.0106(11) -0.0009(11)
C18 0.0142(13) 0.0102(13) 0.0242(16) -0.0001(11) 0.0025(12) 0.0032(11)
C19 0.0119(12) 0.0121(13) 0.0219(15) -0.0033(11) 0.0022(11) -0.0018(11)
C20 0.0105(12) 0.0141(13) 0.0181(14) -0.0002(10) 0.0007(11) 0.0023(11)
C21 0.0122(12) 0.0118(13) 0.0231(15) -0.0010(11) 0.0014(11) 0.0010(11)
C22 0.0125(13) 0.0132(13) 0.0220(15) -0.0033(11) 0.0009(11) -0.0008(11)
C23 0.0120(13) 0.0145(14) 0.0243(16) -0.0021(11) -0.0003(11) 0.0009(11)
O18 0.032(3) 0.193(10) 0.045(4) -0.060(5) 0.030(3) -0.037(5)
O19 0.049(2) 0.130(5) 0.152(5) -0.095(4) 0.047(3) -0.012(3)
O20 0.045(3) 0.103(5) 0.096(4) 0.000 0.052(3) 0.000
O21 0.0503(19) 0.058(2) 0.0502(18) -0.0028(15) 0.0368(16) 0.0045(16)

loop_
_atom_type_symbol
_atom_type_description
_atom_type_scat_dispersion_real
_atom_type_scat_dispersion_imag
_atom_type_scat_source
C C 0.0033 0.0016 'International Tables Vol C Tables 4.2.6.8 and 6.1.1.4'
H H 0.0000 0.0000 'International Tables Vol C Tables 4.2.6.8 and 6.1.1.4'
Co Co 0.3494 0.9721 'International Tables Vol C Tables 4.2.6.8 and 6.1.1.4'
D D 0.0000 0.0000 'International Tables Vol C Tables 4.2.6.8 and 6.1.1.4'
O O 0.0106 0.0060 'International Tables Vol C Tables 4.2.6.8 and 6.1.1.4'

loop_
_geom_angle_atom_site_label_1
_geom_angle_atom_site_label_2
_geom_angle_atom_site_label_3
_geom_angle
_geom_angle_site_symmetry_1
_geom_angle_site_symmetry_3
_geom_angle_publ_flag
O1 Co1 O4 173.12(8) . 6_565 ?
O1 Co1 O7 94.84(10) . 6_565 ?
O1 Co1 O13 92.36(9) . . ?
O1 Co1 O14 85.76(9) . . ?
O1 Co1 O15 96.38(8) . 6_565 ?
O4 Co1 O13 83.04(8) 6_565 . ?
O4 Co1 O14 88.92(9) 6_565 . ?
O4 Co1 O15 88.30(8) 6_565 6_565 ?
O7 Co1 O4 90.14(10) 6_565 6_565 ?
O7 Co1 O13 88.24(9) 6_565 . ?
O7 Co1 O14 175.60(9) 6_565 . ?
O7 Co1 O15 90.49(8) 6_565 6_565 ?
O13 Co1 O14 87.38(9) . . ?
O13 Co1 O15 171.25(8) . 6_565 ?
O14 Co1 O15 93.77(9) . 6_565 ?
O2 Co2 O10 88.13(8) 6_566 8_556 ?
O2 Co2 O15 96.82(8) 6_566 . ?
O2 Co2 O16 171.03(8) 6_566 . ?
O2 Co2 O17 89.22(8) 6_566 . ?
O8 Co2 O2 96.07(8) . 6_566 ?
O8 Co2 O10 174.00(8) . 8_556 ?
O8 Co2 O15 94.87(8) . . ?
O8 Co2 O16 90.45(8) . . ?
O8 Co2 O17 87.89(8) . . ?
O10 Co2 O15 88.87(8) 8_556 . ?
O10 Co2 O16 84.93(8) 8_556 . ?
O10 Co2 O17 87.88(8) 8_556 . ?
O16 Co2 O15 88.72(8) . . ?
O16 Co2 O17 84.87(9) . . ?
O17 Co2 O15 173.04(8) . . ?
C1 O1 Co1 133.70(19) . . ?
C1 O2 Co2 134.97(18) . 6_565 ?
C2 O4 Co1 129.15(19) . 6_566 ?
C3 O6 D6 109.5 . . ?
C4 O7 Co1 141.88(19) . 6_566 ?
C4 O8 Co2 128.14(18) . . ?
C5 O10 Co2 131.42(19) . 8_455 ?
C12 O11 C10 118.0(2) . . ?
C14 O12 C18 118.4(2) . . ?
Co1 O13 D13A 122.7 . . ?
Co1 O13 D13B 110.1 . . ?
D13A O13 D13B 104.1 . . ?
Co1 O14 D14A 109.7 . . ?
Co1 O14 D14B 120.0 . . ?
D14A O14 D14B 104.1 . . ?
Co1 O15 Co2 109.82(8) 6_566 . ?
Co1 O15 D15A 109.7 6_566 . ?
Co1 O15 D15B 109.7 6_566 . ?
Co2 O15 D15A 109.7 . . ?
Co2 O15 D15B 109.7 . . ?
D15A O15 D15B 108.2 . . ?
Co2 O16 D16A 110.5 . . ?
Co2 O16 D16B 110.2 . . ?
D16A O16 D16B 103.5 . . ?
Co2 O17 D17A 109.8 . . ?
Co2 O17 D17B 116.4 . . ?
D17A O17 D17B 101.0 . . ?
O1 C1 O2 126.9(3) . . ?
O1 C1 C6 116.4(2) . . ?
O2 C1 C6 116.7(2) . . ?
O3 C2 C8 119.5(2) . . ?
O4 C2 O3 124.0(3) . . ?
O4 C2 C8 116.5(2) . . ?
O5 C3 O6 124.0(3) . . ?
O5 C3 C16 122.5(3) . . ?
O6 C3 C16 113.5(2) . . ?
O7 C4 O8 126.3(3) . . ?
O7 C4 C20 116.9(2) . . ?
O8 C4 C20 116.8(2) . . ?
O9 C5 C22 119.1(3) . . ?
O10 C5 O9 124.4(3) . . ?
O10 C5 C22 116.5(3) . . ?
C7 C6 C1 119.6(2) . . ?
C11 C6 C1 120.3(2) . . ?
C11 C6 C7 120.1(2) . . ?
C6 C7 H7 120.2 . . ?
C8 C7 C6 119.6(3) . . ?
C8 C7 H7 120.2 . . ?
C7 C8 C2 121.8(2) . . ?
C7 C8 C9 120.4(3) . . ?
C9 C8 C2 117.7(2) . . ?
C8 C9 H9 120.5 . . ?
C10 C9 C8 118.9(3) . . ?
C10 C9 H9 120.5 . . ?
C9 C10 O11 120.5(3) . . ?
C11 C10 O11 117.8(3) . . ?
C11 C10 C9 121.6(3) . . ?
C6 C11 H11 120.4 . . ?
C10 C11 C6 119.2(3) . . ?
C10 C11 H11 120.4 . . ?
C13 C12 O11 121.3(3) . . ?
C17 C12 O11 116.8(3) . . ?
C17 C12 C13 121.8(3) . . ?
C12 C13 H13 120.9 . . ?
C12 C13 C14 118.2(3) . . ?
C14 C13 H13 120.9 . . ?
O12 C14 C13 121.5(3) . . ?
O12 C14 C15 116.6(3) . . ?
C15 C14 C13 121.9(3) . . ?
C14 C15 H15 120.7 . . ?
C14 C15 C16 118.6(3) . . ?
C16 C15 H15 120.7 . . ?
C15 C16 C3 120.4(3) . . ?
C15 C16 C17 120.8(3) . . ?
C17 C16 C3 118.8(3) . . ?
C12 C17 C16 118.7(3) . . ?
C12 C17 H17 120.7 . . ?
C16 C17 H17 120.7 . . ?
O12 C18 C19 123.0(3) . . ?
C23 C18 O12 115.5(3) . . ?
C23 C18 C19 121.4(3) . . ?
C18 C19 H19 120.6 . . ?
C18 C19 C20 118.9(3) . . ?
C20 C19 H19 120.6 . . ?
C19 C20 C4 118.4(3) . . ?
C21 C20 C4 121.1(3) . . ?
C21 C20 C19 120.5(3) . . ?
C20 C21 H21 120.2 . . ?
C20 C21 C22 119.6(3) . . ?
C22 C21 H21 120.2 . . ?
C21 C22 C5 120.3(3) . . ?
C23 C22 C5 119.4(3) . . ?
C23 C22 C21 120.3(3) . . ?
C18 C23 C22 119.2(3) . . ?
C18 C23 H23 120.4 . . ?
C22 C23 H23 120.4 . . ?
D18A O18 D18B 118.6 . . ?
D19A O19 D19B 85.2 . . ?
D20A O20 D20A 96.5 . 2_656 ?
D20A O20 D20B 114.6 2_656 2_656 ?
D20A O20 D20B 114.6 . . ?
D20A O20 D20B 42.7 . 2_656 ?
D20B O20 D20A 42.7 . 2_656 ?
D20B O20 D20B 152.4 . 2_656 ?
D21A O21 D21B 98.7 . . ?

loop_
_geom_bond_atom_site_label_1
_geom_bond_atom_site_label_2
_geom_bond_distance
_geom_bond_site_symmetry_2
_geom_bond_publ_flag
Co1 O1 2.030(2) . ?
Co1 O4 2.054(2) 6_565 ?
Co1 O7 2.032(2) 6_565 ?
Co1 O13 2.096(2) . ?
Co1 O14 2.114(2) . ?
Co1 O15 2.1489(19) 6_565 ?
Co2 O2 2.0699(19) 6_566 ?
Co2 O8 2.0437(19) . ?
Co2 O10 2.0883(19) 8_556 ?
Co2 O15 2.1603(19) . ?
Co2 O16 2.107(2) . ?
Co2 O17 2.126(2) . ?
O1 C1 1.251(3) . ?
O2 C1 1.263(3) . ?
O3 C2 1.269(4) . ?
O4 C2 1.256(3) . ?
O5 C3 1.213(4) . ?
O6 D6 0.8400 . ?
O6 C3 1.329(4) . ?
O7 C4 1.244(4) . ?
O8 C4 1.266(3) . ?
O9 C5 1.257(4) . ?
O10 C5 1.256(3) . ?
O11 C10 1.396(3) . ?
O11 C12 1.391(4) . ?
O12 C14 1.382(4) . ?
O12 C18 1.387(3) . ?
O13 D13A 0.8298 . ?
O13 D13B 0.8629 . ?
O14 D14A 0.8601 . ?
O14 D14B 0.8503 . ?
O15 D15A 0.9701 . ?
O15 D15B 0.9703 . ?
O16 D16A 0.8670 . ?
O16 D16B 0.8663 . ?
O17 D17A 0.8594 . ?
O17 D17B 0.8913 . ?
C1 C6 1.510(4) . ?
C2 C8 1.504(4) . ?
C3 C16 1.487(4) . ?
C4 C20 1.505(4) . ?
C5 C22 1.506(4) . ?
C6 C7 1.400(4) . ?
C6 C11 1.395(4) . ?
C7 H7 0.9500 . ?
C7 C8 1.394(4) . ?
C8 C9 1.397(4) . ?
C9 H9 0.9500 . ?
C9 C10 1.388(4) . ?
C10 C11 1.385(4) . ?
C11 H11 0.9500 . ?
C12 C13 1.387(4) . ?
C12 C17 1.386(4) . ?
C13 H13 0.9500 . ?
C13 C14 1.389(4) . ?
C14 C15 1.384(4) . ?
C15 H15 0.9500 . ?
C15 C16 1.396(4) . ?
C16 C17 1.396(4) . ?
C17 H17 0.9500 . ?
C18 C19 1.390(4) . ?
C18 C23 1.383(4) . ?
C19 H19 0.9500 . ?
C19 C20 1.395(4) . ?
C20 C21 1.392(4) . ?
C21 H21 0.9500 . ?
C21 C22 1.396(4) . ?
C22 C23 1.393(4) . ?
C23 H23 0.9500 . ?
O18 D18A 0.8331 . ?
O18 D18B 0.8500 . ?
O19 D19A 0.8653 . ?
O19 D19B 0.8499 . ?
O20 D20A 0.8501 . ?
O20 D20A 0.8501 2_656 ?
O20 D20B 0.8272 2_656 ?
O20 D20B 0.8272 . ?
O21 D21A 0.8499 . ?
O21 D21B 0.7960 . ?

loop_
_geom_hbond_atom_site_label_D
_geom_hbond_atom_site_label_H
_geom_hbond_atom_site_label_A
_geom_hbond_distance_DH
_geom_hbond_distance_HA
_geom_hbond_distance_DA
_geom_hbond_angle_DHA
_geom_hbond_site_symmetry_A
_geom_hbond_publ_flag
O6 D6 O21 0.84 1.84 2.624(4) 154.6 . yes
O13 D13B O10 0.86 1.92 2.672(3) 144.3 2_655 yes
O14 D14A O19 0.86 1.82 2.604(5) 150.2 . yes
O14 D14B O5 0.85 1.86 2.706(3) 171.1 7_666 yes
O15 D15A O9 0.97 1.70 2.580(3) 148.4 8_556 yes
O15 D15B O3 0.97 1.87 2.741(3) 148.5 . yes
O16 D16A O3 0.87 1.98 2.736(3) 144.7 7_656 yes
O16 D16B O18 0.87 1.72 2.570(7) 165.8 . yes
O17 D17B O6 0.89 1.99 2.852(3) 160.8 5_666 yes
O18 D18B O8 0.85 2.08 2.876(7) 154.6 7_656 yes
O19 D19B O11 0.85 2.03 2.874(5) 172.8 4_645 yes
O20 D20A O9 0.85 2.03 2.736(3) 139.7 5_666 yes
O20 D20B O9 0.83 1.98 2.736(3) 150.8 6_566 yes
O21 D21A O3 0.85 2.03 2.850(4) 161.9 3_455 yes
O21 D21B O20 0.80 1.96 2.754(6) 173.6 . yes

loop_
_geom_torsion_atom_site_label_1
_geom_torsion_atom_site_label_2
_geom_torsion_atom_site_label_3
_geom_torsion_atom_site_label_4
_geom_torsion
_geom_torsion_site_symmetry_1
_geom_torsion_site_symmetry_2
_geom_torsion_site_symmetry_3
_geom_torsion_site_symmetry_4
_geom_torsion_publ_flag
Co1 O1 C1 O2 -8.3(5) . . . . ?
Co1 O1 C1 C6 172.14(19) . . . . ?
Co1 O4 C2 O3 -47.6(4) 6_566 . . . ?
Co1 O4 C2 C8 133.2(2) 6_566 . . . ?
Co1 O7 C4 O8 0.5(6) 6_566 . . . ?
Co1 O7 C4 C20 -179.6(3) 6_566 . . . ?
Co2 O2 C1 O1 -4.9(5) 6_565 . . . ?
Co2 O2 C1 C6 174.74(18) 6_565 . . . ?
Co2 O8 C4 O7 10.1(5) . . . . ?
Co2 O8 C4 C20 -169.8(2) . . . . ?
Co2 O10 C5 O9 -9.7(5) 8_455 . . . ?
Co2 O10 C5 C22 170.7(2) 8_455 . . . ?
O1 C1 C6 C7 21.5(4) . . . . ?
O1 C1 C6 C11 -158.2(3) . . . . ?
O2 C1 C6 C7 -158.2(3) . . . . ?
O2 C1 C6 C11 22.2(4) . . . . ?
O3 C2 C8 C7 -20.2(4) . . . . ?
O3 C2 C8 C9 161.6(3) . . . . ?
O4 C2 C8 C7 159.0(3) . . . . ?
O4 C2 C8 C9 -19.1(4) . . . . ?
O5 C3 C16 C15 167.9(3) . . . . ?
O5 C3 C16 C17 -8.8(4) . . . . ?
O6 C3 C16 C15 -11.0(4) . . . . ?
O6 C3 C16 C17 172.2(3) . . . . ?
O7 C4 C20 C19 3.3(5) . . . . ?
O7 C4 C20 C21 -176.7(3) . . . . ?
O8 C4 C20 C19 -176.8(3) . . . . ?
O8 C4 C20 C21 3.2(5) . . . . ?
O9 C5 C22 C21 -17.7(5) . . . . ?
O9 C5 C22 C23 162.7(3) . . . . ?
O10 C5 C22 C21 161.9(3) . . . . ?
O10 C5 C22 C23 -17.6(5) . . . . ?
O11 C10 C11 C6 178.2(3) . . . . ?
O11 C12 C13 C14 -175.1(3) . . . . ?
O11 C12 C17 C16 173.8(3) . . . . ?
O12 C14 C15 C16 179.4(3) . . . . ?
O12 C18 C19 C20 179.6(3) . . . . ?
O12 C18 C23 C22 -179.9(3) . . . . ?
C1 C6 C7 C8 176.8(3) . . . . ?
C1 C6 C11 C10 180.0(3) . . . . ?
C2 C8 C9 C10 177.4(3) . . . . ?
C3 C16 C17 C12 177.9(3) . . . . ?
C4 C20 C21 C22 178.4(3) . . . . ?
C5 C22 C23 C18 -179.8(3) . . . . ?
C6 C7 C8 C2 -174.3(3) . . . . ?
C6 C7 C8 C9 3.8(4) . . . . ?
C7 C6 C11 C10 0.3(4) . . . . ?
C7 C8 C9 C10 -0.8(4) . . . . ?
C8 C9 C10 O11 -177.9(3) . . . . ?
C8 C9 C10 C11 -2.5(5) . . . . ?
C9 C10 C11 C6 2.8(5) . . . . ?
C10 O11 C12 C13 -47.5(4) . . . . ?
C10 O11 C12 C17 135.8(3) . . . . ?
C11 C6 C7 C8 -3.6(4) . . . . ?
C12 O11 C10 C9 -44.3(4) . . . . ?
C12 O11 C10 C11 140.2(3) . . . . ?
C12 C13 C14 O12 178.9(3) . . . . ?
C12 C13 C14 C15 1.8(4) . . . . ?
C13 C12 C17 C16 -2.9(4) . . . . ?
C13 C14 C15 C16 -3.4(4) . . . . ?
C14 O12 C18 C19 17.4(5) . . . . ?
C14 O12 C18 C23 -165.5(3) . . . . ?
C14 C15 C16 C3 -174.8(3) . . . . ?
C14 C15 C16 C17 1.8(4) . . . . ?
C15 C16 C17 C12 1.2(4) . . . . ?
C17 C12 C13 C14 1.5(4) . . . . ?
C18 O12 C14 C13 59.9(4) . . . . ?
C18 O12 C14 C15 -122.8(3) . . . . ?
C18 C19 C20 C4 179.6(3) . . . . ?
C18 C19 C20 C21 -0.4(5) . . . . ?
C19 C18 C23 C22 -2.7(6) . . . . ?
C19 C20 C21 C22 -1.6(5) . . . . ?
C20 C21 C22 C5 -178.0(3) . . . . ?
C20 C21 C22 C23 1.5(6) . . . . ?
C21 C22 C23 C18 0.6(6) . . . . ?
C23 C18 C19 C20 2.6(6) . . . . ?
